data_4508014
loop_
_publ_author_name
'Bhattacharya, Suman'
'Saraswatula, Viswanadha G.'
'Saha, Binoy K.'

_publ_section_title
;
 Thermal Expansion in Alkane Diacids---Another Property Showing
 Alternation in an Odd--Even Series
;
_journal_issue 8
_journal_name_full 'Crystal Growth &amp; Design'
_journal_page_first 3651
_journal_paper_doi 10.1021/cg400668w
_journal_volume 13
_journal_year 2013
_chemical_formula_moiety 'C6 H10 O4'
_chemical_formula_sum 'C6 H10 O4'
_chemical_formula_weight 146.14
_chemical_name_common C6-298-polymorph-I
_chemical_name_systematic 'Hexane-1,6-dioic acid'
_space_group_crystal_system monoclinic
_space_group_IT_number 14
_space_group_name_Hall '-P 2ybc'
_space_group_name_H-M_alt 'P 1 21/c 1'
_symmetry_space_group_name_Hall '-P 2ybc'
_symmetry_space_group_name_H-M 'P 1 21/c 1'
_atom_sites_solution_hydrogens geom
_atom_sites_solution_primary direct
_atom_sites_solution_secondary difmap
_audit_creation_date 2012-12-07
_audit_creation_method
;
  Olex2 1.2
  (compiled 2012.05.09 svn.r2324, GUI svn.r4230)
;
_cell_angle_alpha 90.00
_cell_angle_beta 112.42(2)
_cell_angle_gamma 90.00
_cell_formula_units_Z 2
_cell_length_a 7.3738(17)
_cell_length_b 5.1520(9)
_cell_length_c 10.151(3)
_cell_measurement_reflns_used 600
_cell_measurement_temperature 298(2)
_cell_measurement_theta_max 29.0087
_cell_measurement_theta_min 4.5041
_cell_volume 356.49(16)
_computing_cell_refinement
;
CrysAlisPro, Agilent Technologies,
Version 1.171.36.20 (release 27-06-2012 CrysAlis171 .NET)
(compiled Jul 11 2012,15:38:31)
;
_computing_data_collection
;
CrysAlisPro, Agilent Technologies,
Version 1.171.36.20 (release 27-06-2012 CrysAlis171 .NET)
(compiled Jul 11 2012,15:38:31)
;
_computing_data_reduction
;
CrysAlisPro, Agilent Technologies,
Version 1.171.36.20 (release 27-06-2012 CrysAlis171 .NET)
(compiled Jul 11 2012,15:38:31)
;
_computing_molecular_graphics
;
O. V. Dolomanov, L. J. Bourhis, R. J. Gildea, J. A. K. Howard and H. Puschmann,
OLEX2: a complete structure solution, refinement and analysis program.
J. Appl. Cryst. (2009). 42, 339-341.
;
_computing_publication_material
;
O. V. Dolomanov, L. J. Bourhis, R. J. Gildea, J. A. K. Howard and H. Puschmann,
OLEX2: a complete structure solution, refinement and analysis program.
J. Appl. Cryst. (2009). 42, 339-341.
;
_computing_structure_refinement
;
SHELXL, G.M. Sheldrick, Acta Cryst.
(2008). A64, 112-122
;
_computing_structure_solution
;
SHELXS, G.M. Sheldrick, Acta Cryst.
(2008). A64, 112-122
;
_diffrn_ambient_temperature 298(2)
_diffrn_detector_area_resol_mean 15.9821
_diffrn_measured_fraction_theta_full 0.9890
_diffrn_measured_fraction_theta_max 0.9024
_diffrn_measurement_details
;
  1 omega  -93.00  -35.00   1.0000    5.0000
omega____ theta____ kappa____ phi______ frames
    -      -17.3397 -178.0000   60.0000 58

  2 omega  -13.00   25.00   1.0000    5.0000
omega____ theta____ kappa____ phi______ frames
    -      -17.3397  -99.0000 -180.0000 38

  3 omega  -68.00  -37.00   1.0000    5.0000
omega____ theta____ kappa____ phi______ frames
    -      -17.3397 -178.0000  150.0000 31

  4 omega  -32.00   -6.00   1.0000    5.0000
omega____ theta____ kappa____ phi______ frames
    -      -17.3397  -57.0000   60.0000 26

  5 omega   -7.00   77.00   1.0000    5.0000
omega____ theta____ kappa____ phi______ frames
    -       19.0585   77.0000  -60.0000 84

  6 omega  -25.00    0.00   1.0000    5.0000
omega____ theta____ kappa____ phi______ frames
    -       19.0585  -99.0000    0.0000 25
;
_diffrn_measurement_device_type 'Xcalibur, Eos'
_diffrn_measurement_method '\w scans'
_diffrn_orient_matrix_UB_11 -0.0247027000
_diffrn_orient_matrix_UB_12 -0.1198858000
_diffrn_orient_matrix_UB_13 0.0241560000
_diffrn_orient_matrix_UB_21 0.0783717000
_diffrn_orient_matrix_UB_22 -0.0610692000
_diffrn_orient_matrix_UB_23 -0.0129888000
_diffrn_orient_matrix_UB_31 0.0614561000
_diffrn_orient_matrix_UB_32 0.0295691000
_diffrn_orient_matrix_UB_33 0.0704492000
_diffrn_radiation_monochromator graphite
_diffrn_radiation_type 'Mo K\a'
_diffrn_radiation_wavelength 0.7107
_diffrn_reflns_av_R_equivalents 0.0211
_diffrn_reflns_av_unetI/netI 0.0307
_diffrn_reflns_limit_h_max 10
_diffrn_reflns_limit_h_min -9
_diffrn_reflns_limit_k_max 7
_diffrn_reflns_limit_k_min -6
_diffrn_reflns_limit_l_max 11
_diffrn_reflns_limit_l_min -13
_diffrn_reflns_number 1681
_diffrn_reflns_theta_full 25.00
_diffrn_reflns_theta_max 29.07
_diffrn_reflns_theta_min 4.51
_diffrn_source 'Enhance (Mo) X-ray Source'
_exptl_absorpt_coefficient_mu 0.115
_exptl_absorpt_correction_T_max 0.982
_exptl_absorpt_correction_T_min 0.954
_exptl_absorpt_correction_type multi-scan
_exptl_absorpt_process_details
;
CrysAlisPro, Agilent Technologies,
Version 1.171.36.20 (release 27-06-2012 CrysAlis171 .NET)
(compiled Jul 11 2012,15:38:31)
Empirical absorption correction using spherical harmonics,
 implemented in SCALE3 ABSPACK scaling algorithm.
;
_exptl_crystal_colour colourless
_exptl_crystal_density_diffrn 1.362
_exptl_crystal_density_method 'not measured'
_exptl_crystal_description plate
_exptl_crystal_F_000 156
_exptl_crystal_size_max 0.46
_exptl_crystal_size_mid 0.34
_exptl_crystal_size_min 0.16
_refine_diff_density_max 0.180
_refine_diff_density_min -0.160
_refine_diff_density_rms 0.040
_refine_ls_extinction_method none
_refine_ls_goodness_of_fit_ref 1.079
_refine_ls_hydrogen_treatment mixed
_refine_ls_matrix_type full
_refine_ls_number_parameters 50
_refine_ls_number_reflns 818
_refine_ls_number_restraints 1
_refine_ls_restrained_S_all 1.080
_refine_ls_R_factor_all 0.0647
_refine_ls_R_factor_gt 0.0497
_refine_ls_shift/su_max 0.000
_refine_ls_shift/su_mean 0.000
_refine_ls_structure_factor_coef Fsqd
_refine_ls_weighting_details 'calc w=1/[\s^2^(Fo^2^)+(0.0679P)^2^+0.0585P] where P=(Fo^2^+2Fc^2^)/3'
_refine_ls_weighting_scheme calc
_refine_ls_wR_factor_gt 0.1350
_refine_ls_wR_factor_ref 0.1509
_reflns_number_gt 614
_reflns_number_total 954
_reflns_threshold_expression >2sigma(I)
_cod_data_source_file cg400668w_si_002.cif
_cod_data_source_block C6-298
_cod_database_code 4508014

loop_
_space_group_symop_id
_space_group_symop_operation_xyz
1 'x, y, z'
2 '-x, y+1/2, -z+1/2'
3 '-x, -y, -z'
4 'x, -y-1/2, z-1/2'

loop_
_atom_site_label
_atom_site_type_symbol
_atom_site_fract_x
_atom_site_fract_y
_atom_site_fract_z
_atom_site_U_iso_or_equiv
_atom_site_adp_type
_atom_site_occupancy
_atom_site_symmetry_multiplicity
_atom_site_calc_flag
_atom_site_refinement_flags
O1 O 0.70457(19) 0.0996(3) 0.13226(14) 0.0637(5) Uani 1 1 d .
C2 C 0.9469(3) 0.0350(4) 0.42217(18) 0.0464(5) Uani 1 1 d .
H2A H 0.8852 0.2034 0.4156 0.056 Uiso 1 1 calc R
H2B H 1.0418 0.0486 0.3775 0.056 Uiso 1 1 calc R
C3 C 0.6708(2) -0.0901(4) 0.19143(18) 0.0439(5) Uani 1 1 d .
O4 O 0.5256(2) -0.2464(3) 0.12894(15) 0.0659(6) Uani 1 1 d D
C5 C 0.7928(3) -0.1616(4) 0.34213(18) 0.0475(5) Uani 1 1 d .
H5A H 0.8572 -0.3258 0.3421 0.057 Uiso 1 1 calc R
H5B H 0.7065 -0.1874 0.3930 0.057 Uiso 1 1 calc R
H4 H 0.454(3) -0.185(5) 0.044(2) 0.091(9) Uiso 1 1 d D

loop_
_atom_site_aniso_label
_atom_site_aniso_U_11
_atom_site_aniso_U_22
_atom_site_aniso_U_33
_atom_site_aniso_U_23
_atom_site_aniso_U_13
_atom_site_aniso_U_12
O1 0.0591(9) 0.0722(10) 0.0456(8) 0.0168(7) 0.0041(6) -0.0174(7)
C2 0.0429(9) 0.0527(10) 0.0388(10) 0.0082(8) 0.0101(7) 0.0010(8)
C3 0.0402(9) 0.0503(10) 0.0388(9) 0.0040(8) 0.0125(7) 0.0008(7)
O4 0.0605(9) 0.0706(11) 0.0473(8) 0.0113(7) -0.0010(7) -0.0203(7)
C5 0.0499(10) 0.0476(10) 0.0397(10) 0.0080(8) 0.0113(8) 0.0001(8)

loop_
_atom_type_symbol
_atom_type_description
_atom_type_scat_dispersion_real
_atom_type_scat_dispersion_imag
_atom_type_scat_source
C C 0.0033 0.0016 'International Tables Vol C Tables 4.2.6.8 and 6.1.1.4'
H H 0.0000 0.0000 'International Tables Vol C Tables 4.2.6.8 and 6.1.1.4'
O O 0.0106 0.0060 'International Tables Vol C Tables 4.2.6.8 and 6.1.1.4'

loop_
_geom_angle_atom_site_label_1
_geom_angle_atom_site_label_2
_geom_angle_atom_site_label_3
_geom_angle
_geom_angle_site_symmetry_1
_geom_angle_site_symmetry_3
C2 C2 H2A 109.1 3_756 .
C2 C2 H2B 109.1 3_756 .
H2A C2 H2B 107.8 . .
C5 C2 C2 112.68(19) . 3_756
C5 C2 H2A 109.1 . .
C5 C2 H2B 109.1 . .
O1 C3 O4 122.81(16) . .
O1 C3 C5 122.98(16) . .
O4 C3 C5 114.21(15) . .
C3 O4 H4 109.4(17) . .
C2 C5 H5A 108.5 . .
C2 C5 H5B 108.5 . .
C3 C5 C2 114.93(15) . .
C3 C5 H5A 108.5 . .
C3 C5 H5B 108.5 . .
H5A C5 H5B 107.5 . .

loop_
_geom_bond_atom_site_label_1
_geom_bond_atom_site_label_2
_geom_bond_distance
_geom_bond_site_symmetry_2
O1 C3 1.221(2) .
C2 C2 1.515(3) 3_756
C2 H2A 0.9700 .
C2 H2B 0.9700 .
C2 C5 1.508(3) .
C3 O4 1.296(2) .
C3 C5 1.495(2) .
O4 H4 0.876(17) .
C5 H5A 0.9700 .
C5 H5B 0.9700 .
